data_1001392
loop_
_publ_author_name
'Gasperin, M'

_publ_section_title
;
Synthese et structure du tetraborouranate de nickel, Ni~7~ B~4~ U O~16~
;
_journal_coden_ASTM ACSCEE
_journal_name_full 'Acta Crystallographica C (39,1983-)'
_journal_page_first 981
_journal_page_last 983
_journal_volume 45
_journal_year 1989
_chemical_formula_structural 'Ni7 B4 U O16'
_chemical_formula_sum 'B4 Ni7 O16 U'
_chemical_name_systematic 'Nickel borouranate * 00000100'
_space_group_IT_number 58
_symmetry_cell_setting orthorhombic
_symmetry_Int_Tables_number 58
_symmetry_space_group_name_Hall '-P 2n 2'
_symmetry_space_group_name_H-M 'P m n n'
_cell_angle_alpha 90
_cell_angle_beta 90
_cell_angle_gamma 90
_cell_formula_units_Z 2
_cell_length_a 5.861(2)
_cell_length_b 20.200(6)
_cell_length_c 4.501
_cell_volume 532.9
_refine_ls_R_factor_all 0.054
_cod_database_code 1001392

loop_
_symmetry_equiv_pos_as_xyz
x,y,z
x,-y,-z
1/2-x,1/2-y,1/2+z
1/2-x,1/2+y,1/2-z
-x,-y,-z
-x,y,z
1/2+x,1/2+y,1/2-z
1/2+x,1/2-y,1/2+z

loop_
_atom_site_label
_atom_site_type_symbol
_atom_site_symmetry_multiplicity
_atom_site_Wyckoff_symbol
_atom_site_fract_x
_atom_site_fract_y
_atom_site_fract_z
_atom_site_occupancy
_atom_site_attached_hydrogens
_atom_site_calc_flag
U1 U6+ 2 a 0. 0. 0. 1. 0 d
Ni1 Ni2+ 2 b 0. 0.5 0. 1. 0 d
Ni2 Ni2+ 4 e 0. 0.2628(3) 0.4996(8) 1. 0 d
Ni3 Ni2+ 8 g 0.2488(7) 0.1289(2) 0.4980(6) 1. 0 d
B1 B3+ 4 e 0. 0.5874(18) 0.5528(66) 1. 0 d
B2 B3+ 4 e 0. 0.1921(17) 0.051(6) 1. 0 d
O1 O2- 8 g 0.1981(21) 0.2050(5) 0.2041(27) 1. 0 d
O2 O2- 4 e 0. 0.1765(8) 0.7455(45) 1. 0 d
O3 O2- 4 e 0. 0.3466(8) 0.2746(37) 1. 0 d
O4 O2- 8 g 0.2911(20) 0.0510(5) 0.7846(25) 1. 0 d
O5 O2- 4 e 0. 0.0704(7) 0.2856(35) 1. 0 d
O6 O2- 4 e 0. 0.5859(8) 0.2499(41) 1. 0 d

loop_
_atom_type_symbol
_atom_type_oxidation_number
U6+ 6.000
Ni2+ 2.000
B3+ 3.000
O2- -2.000
